data_7158980
loop_
_publ_author_name
'Sharma, Nagendra K.'
'Gupta, Manish Kumar'

_publ_section_title
;
 New Amino acid, Hybrid Peptides and BODIPY Analogs: Synthesis and
 Evaluation of 2-Aminotroponyl-L-Alanine (ATA) Derivatives
;
_journal_name_full 'Organic &amp; Biomolecular Chemistry'
_journal_paper_doi 10.1039/D2OB01905A
_journal_year 2022
_chemical_absolute_configuration unk
_chemical_formula_moiety 'C10 H13 N2 O3, C2 F3 O2'
_chemical_formula_sum 'C12 H13 F3 N2 O5'
_chemical_formula_weight 322.243
_space_group_crystal_system triclinic
_space_group_IT_number 1
_space_group_name_Hall 'P 1'
_space_group_name_H-M_alt 'P 1'
_symmetry_Int_Tables_number 1
_atom_sites_solution_primary dual
_audit_creation_date 2022-05-25
_audit_creation_method
;
Olex2 1.3
(compiled 2020.11.12 svn.r5f609507 for OlexSys, GUI svn.r6408)
;
_audit_update_record
;
2022-05-25 deposited with the CCDC.	2022-11-11 downloaded from the CCDC.
;
_cell_angle_alpha 76.575(4)
_cell_angle_beta 80.995(5)
_cell_angle_gamma 77.331(4)
_cell_formula_units_Z 1
_cell_length_a 4.9797(3)
_cell_length_b 6.2209(3)
_cell_length_c 11.7288(6)
_cell_measurement_reflns_used 6456
_cell_measurement_temperature 293(2)
_cell_measurement_theta_max 31.2340
_cell_measurement_theta_min 3.5280
_cell_volume 342.66(3)
_computing_cell_refinement 'CrysAlisPro 1.171.39.46b (Rigaku OD, 2018)'
_computing_data_collection 'CrysAlisPro 1.171.39.46b (Rigaku OD, 2018)'
_computing_data_reduction 'CrysAlisPro 1.171.39.46b (Rigaku OD, 2018)'
_computing_molecular_graphics 'Olex2 1.3 (Dolomanov et al., 2009)'
_computing_publication_material 'Olex2 1.3 (Dolomanov et al., 2009)'
_computing_structure_refinement 'olex2.refine 1.3 (Bourhis et al., 2015)'
_computing_structure_solution 'SHELXT 2018/2 (Sheldrick, 2018)'
_diffrn_ambient_temperature 293
_diffrn_detector 'CCD plate'
_diffrn_detector_type 'Pilatus 200K'
_diffrn_measured_fraction_theta_full 0.9992
_diffrn_measured_fraction_theta_max 0.8749
_diffrn_measurement_details
;
List of Runs (angles in degrees, time in seconds):

  # Type    Start    End  Width  t~exp~   \w     \q     \k     \f   Frames
#--------------------------------------------------------------------------
  1  \w    -29.00  38.00   0.50   24.00    --    6.83 -91.00-112.00  134
  2  \w    -29.00  24.00   0.50   24.00    --   -7.14 -91.00-112.00  106
  3  \w    -38.00   8.00   0.50   24.00    --   -7.14  91.00   1.00   92
  4  \w      1.00  76.00   0.50   24.00    --    6.83  19.00  60.00  150
  5  \w    -61.00  13.00   0.50   24.00    --    6.83 -19.00  90.00  148
  6  \w      4.00  73.00   0.50   24.00    --    6.83  38.00 120.00  138
  7  \w     -9.00  50.00   0.50   24.00    --    6.83-111.00 176.63  118
  8  \w      1.00  76.00   0.50   24.00    --    6.83  19.00 -60.00  150
  9  \w      4.00  73.00   0.50   24.00    --    6.83  38.00-180.00  138
 10  \w    -59.00  10.00   0.50   24.00    --    6.83 -38.00 -30.00  138
 11  \w     -5.00  70.00   0.50   24.00    --    6.83  57.00  60.00  150
 12  \w    -70.00   4.00   0.50   24.00    --   -7.14 -57.00-180.00  148
 13  \w    -68.00 -33.00   0.50   24.00    --   -7.14 141.00  97.62   70
 14  \w    -59.00 -24.00   0.50   24.00    --   -7.14 126.00-135.18   70
 15  \w    -75.00 -36.00   0.50   24.00    --   -7.14 150.00-129.34   78
 16  \w    -20.00  29.00   0.50   24.00    --   -7.14 -99.00-120.00   98
 17  \w    -61.00 -27.00   0.50   24.00    --   -7.14 129.00  -8.08   68
 18  \w    -60.00 -26.00   0.50   24.00    --   -7.14 128.00 -45.63   68
 19  \w    -71.00  16.00   0.50   24.00    --   -7.14 -77.00  60.00  174
 20  \w    -63.00 -29.00   0.50   24.00    --   -7.14 133.00 175.22   68
 21  \w    -62.00 -27.00   0.50   24.00    --   -7.14 131.00  33.77   70
 22  \w      4.00  73.00   0.50   24.00    --    6.83  38.00-150.00  138
 23  \w    -58.00 -28.00   0.50   24.00    --   -7.14 125.00 148.68   60
;
_diffrn_measurement_device 'four-circle diffractometer'
_diffrn_measurement_device_type 'SuperNova, Dual, Cu at home/near, Pilatus 200K'
_diffrn_measurement_method '\w scans'
_diffrn_orient_matrix_type 'CrysAlisPro convention (1999,Acta A55,543-557)'
_diffrn_orient_matrix_UB_11 -0.1108291000
_diffrn_orient_matrix_UB_12 0.0055929000
_diffrn_orient_matrix_UB_13 -0.0325687000
_diffrn_orient_matrix_UB_21 -0.0568159000
_diffrn_orient_matrix_UB_22 -0.0770087000
_diffrn_orient_matrix_UB_23 0.0471795000
_diffrn_orient_matrix_UB_31 -0.0779123000
_diffrn_orient_matrix_UB_32 0.0910846000
_diffrn_orient_matrix_UB_33 0.0250498000
_diffrn_radiation_monochromator mirror
_diffrn_radiation_probe x-ray
_diffrn_radiation_type 'Mo K\a'
_diffrn_radiation_wavelength 0.71073
_diffrn_reflns_av_R_equivalents 0.0539
_diffrn_reflns_av_unetI/netI 0.0425
_diffrn_reflns_Laue_measured_fraction_full 0.9992
_diffrn_reflns_Laue_measured_fraction_max 0.8749
_diffrn_reflns_limit_h_max 6
_diffrn_reflns_limit_h_min -7
_diffrn_reflns_limit_k_max 9
_diffrn_reflns_limit_k_min -8
_diffrn_reflns_limit_l_max 16
_diffrn_reflns_limit_l_min -16
_diffrn_reflns_number 13896
_diffrn_reflns_point_group_measured_fraction_full 0.9850
_diffrn_reflns_point_group_measured_fraction_max 0.8186
_diffrn_reflns_theta_full 25.2417
_diffrn_reflns_theta_max 31.36
_diffrn_reflns_theta_min 3.43
_diffrn_source 'micro-focus sealed X-ray tube'
_diffrn_source_type 'SuperNova (Mo) X-ray Source'
_exptl_absorpt_coefficient_mu 0.147
_exptl_absorpt_correction_T_max 1.00000
_exptl_absorpt_correction_T_min 0.59925
_exptl_absorpt_correction_type multi-scan
_exptl_absorpt_process_details
;
CrysAlisPro 1.171.39.46b (Rigaku Oxford Diffraction, 2018)
Empirical absorption correction using spherical harmonics,
 implemented in SCALE3 ABSPACK scaling algorithm.
;
_exptl_crystal_colour 'dull brownish brown'
_exptl_crystal_colour_lustre dull
_exptl_crystal_colour_modifier brownish
_exptl_crystal_colour_primary brown
_exptl_crystal_density_diffrn 1.562
_exptl_crystal_description plate
_exptl_crystal_F_000 166.140
_exptl_crystal_size_max 0.01
_exptl_crystal_size_mid 0.01
_exptl_crystal_size_min 0.001
_refine_diff_density_max 0.1990
_refine_diff_density_min -0.2040
_refine_diff_density_rms 0.0473
_refine_ls_abs_structure_details 'Flack, H. D. (1983). Acta Cryst. A39, 876-881.'
_refine_ls_abs_structure_Flack -0.7(7)
_refine_ls_d_res_high 0.6829
_refine_ls_d_res_low 5.9401
_refine_ls_goodness_of_fit_ref 1.0394
_refine_ls_hydrogen_treatment constr
_refine_ls_matrix_type full
_refine_ls_number_constraints 23
_refine_ls_number_parameters 201
_refine_ls_number_reflns 3692
_refine_ls_number_restraints 3
_refine_ls_restrained_S_all 1.0394
_refine_ls_R_factor_all 0.0562
_refine_ls_R_factor_gt 0.0414
_refine_ls_shift/su_max 0.0004
_refine_ls_shift/su_mean 0.0000
_refine_ls_structure_factor_coef Fsqd
_refine_ls_weighting_details 'w=1/[\s^2^(Fo^2^)+(0.0616P)^2^+0.0052P] where P=(Fo^2^+2Fc^2^)/3'
_refine_ls_weighting_scheme calc
_refine_ls_wR_factor_gt 0.1025
_refine_ls_wR_factor_ref 0.1094
_reflns_Friedel_coverage 0.762
_reflns_limit_h_max 6
_reflns_limit_h_min -7
_reflns_limit_k_max 9
_reflns_limit_k_min -8
_reflns_limit_l_max 16
_reflns_limit_l_min -16
_reflns_number_gt 2919
_reflns_number_total 3692
_reflns_threshold_expression I>=2u(I)
_cod_data_source_file d2ob01905a2.cif
_cod_data_source_block NKS_MKG_TR-PEP
_cod_original_sg_symbol_Hall ' P 1'
_cod_database_code 7158980
_chemical_oxdiff_formula 'C13 H15 N1 O8 '
_reflns_odcompleteness_completeness 99.94
_reflns_odcompleteness_iscentric 1
_reflns_odcompleteness_theta 27.82
_olex2_refinement_description
;
1. Fixed Uiso
 At 1.2 times of:
  All C(H) groups, All C(H,H) groups, All N(H) groups, All N(H,H,H) groups
 At 1.5 times of:
  All O(H) groups
2.a Ternary CH refined with riding coordinates:
 C9(H9)
2.b Secondary CH2 refined with riding coordinates:
 C8(H8a,H8b)
2.c Aromatic/amide H refined with riding coordinates:
 C3(H3), C7(H7), C4(H4), C5(H5), C6(H6), N1(H1)
2.d Idealised Me refined as rotating group:
 N2(H2a,H2b,H2c)
2.e Idealised tetrahedral OH refined as rotating group:
 O2(H2)
;
_olex2_submission_special_instructions 'No special instructions were received'
_oxdiff_exptl_absorpt_empirical_details
;
Empirical correction (ABSPACK) includes:
- Absorption correction using spherical harmonics
- Frame scaling
;
_oxdiff_exptl_absorpt_empirical_full_max 1.737
_oxdiff_exptl_absorpt_empirical_full_min 0.581

loop_
_space_group_symop_id
_space_group_symop_operation_xyz
1 x,y,z

loop_
_atom_site_label
_atom_site_type_symbol
_atom_site_fract_x
_atom_site_fract_y
_atom_site_fract_z
_atom_site_U_iso_or_equiv
_atom_site_adp_type
_atom_site_occupancy
_atom_site_refinement_flags_posn
O2 O -1.0935(3) -0.6033(2) -0.39951(12) 0.0470(3) Uani 1.000000 .
O3 O -1.0890(3) -0.6103(2) -0.58910(12) 0.0469(3) Uani 1.000000 .
O1 O -0.4272(3) 0.1345(2) -0.38094(12) 0.0430(3) Uani 1.000000 .
O4 O -0.5042(3) -0.8324(2) -0.68238(12) 0.0481(3) Uani 1.000000 .
F1 F -0.2421(4) -0.5670(2) -0.85043(15) 0.0876(6) Uani 1.000000 .
O5 O -0.2344(3) -1.1364(2) -0.73509(16) 0.0575(4) Uani 1.000000 .
N1 N -0.7018(3) -0.1042(2) -0.44520(13) 0.0358(3) Uani 1.000000 .
F3 F -0.2423(4) -0.8080(3) -0.95249(12) 0.0836(5) Uani 1.000000 .
C10 C -1.0068(4) -0.5530(3) -0.51201(16) 0.0343(4) Uani 1.000000 .
N2 N -0.6765(3) -0.3852(2) -0.66160(14) 0.0387(3) Uani 1.000000 .
F2 F 0.0943(3) -0.8408(4) -0.85567(17) 0.0939(6) Uani 1.000000 .
C11 C -0.3197(4) -0.9313(3) -0.74492(16) 0.0373(4) Uani 1.000000 .
C2 C -0.6877(4) -0.1447(3) -0.32898(15) 0.0353(4) Uani 1.000000 .
C1 C -0.5315(3) 0.0016(3) -0.29519(16) 0.0351(3) Uani 1.000000 .
C9 C -0.7836(3) -0.4105(3) -0.53510(15) 0.0325(3) Uani 1.000000 .
C8 C -0.8929(4) -0.1805(3) -0.50085(16) 0.0360(4) Uani 1.000000 .
C3 C -0.8124(4) -0.3115(3) -0.25178(18) 0.0477(5) Uani 1.000000 .
C12 C -0.1774(5) -0.7845(3) -0.85118(18) 0.0477(5) Uani 1.000000 .
C7 C -0.4937(5) 0.0000(4) -0.1779(2) 0.0516(5) Uani 1.000000 .
C4 C -0.8324(6) -0.3766(4) -0.1304(2) 0.0623(6) Uani 1.000000 .
C5 C -0.7347(7) -0.2968(5) -0.0486(2) 0.0709(7) Uani 1.000000 .
C6 C -0.5832(6) -0.1272(5) -0.0716(2) 0.0675(7) Uani 1.000000 .
H9 H -0.6321(3) -0.4917(3) -0.48822(15) 0.0390(4) Uiso 1.000000 R
H8a H -1.0619(4) -0.1887(3) -0.44758(16) 0.0432(4) Uiso 1.000000 R
H8b H -0.9399(4) -0.0693(3) -0.57134(16) 0.0432(4) Uiso 1.000000 R
H3 H -0.8964(4) -0.3926(3) -0.28849(18) 0.0572(5) Uiso 1.000000 R
H7 H -0.3899(5) 0.1031(4) -0.1713(2) 0.0619(6) Uiso 1.000000 R
H4 H -0.9278(6) -0.4937(4) -0.0990(2) 0.0748(7) Uiso 1.000000 R
H5 H -0.7742(7) -0.3633(5) 0.0302(2) 0.0851(9) Uiso 1.000000 R
H6 H -0.5342(6) -0.0936(5) -0.0053(2) 0.0810(8) Uiso 1.000000 R
H1 H -0.5884(3) -0.0266(2) -0.49040(13) 0.0429(4) Uiso 1.000000 R
H2a H -0.8118(8) -0.310(2) -0.70523(14) 0.0464(4) Uiso 1.000000 GR
H2b H -0.5385(19) -0.309(2) -0.6767(3) 0.0464(4) Uiso 1.000000 GR
H2c H -0.615(3) -0.5206(2) -0.6789(3) 0.0464(4) Uiso 1.000000 GR
H2 H -1.189(5) -0.700(4) -0.3882(4) 0.0705(5) Uiso 1.000000 GR

loop_
_atom_site_aniso_label
_atom_site_aniso_U_11
_atom_site_aniso_U_22
_atom_site_aniso_U_33
_atom_site_aniso_U_12
_atom_site_aniso_U_13
_atom_site_aniso_U_23
O2 0.0543(8) 0.0471(7) 0.0497(8) -0.0357(6) 0.0043(6) -0.0124(6)
O3 0.0523(8) 0.0454(7) 0.0521(8) -0.0287(6) -0.0059(6) -0.0100(6)
O1 0.0454(7) 0.0381(6) 0.0527(8) -0.0272(5) 0.0008(6) -0.0095(6)
O4 0.0549(8) 0.0376(6) 0.0530(8) -0.0198(6) 0.0098(6) -0.0121(6)
F1 0.1435(16) 0.0452(7) 0.0723(10) -0.0470(9) 0.0265(10) -0.0068(7)
O5 0.0575(9) 0.0317(6) 0.0804(11) -0.0138(6) 0.0024(7) -0.0074(6)
N1 0.0426(8) 0.0305(6) 0.0408(8) -0.0239(6) 0.0005(6) -0.0077(6)
F3 0.1213(14) 0.0963(11) 0.0454(8) -0.0489(10) -0.0069(8) -0.0137(7)
C10 0.0333(8) 0.0248(7) 0.0480(10) -0.0140(6) -0.0009(7) -0.0079(7)
N2 0.0384(8) 0.0293(6) 0.0507(8) -0.0153(6) 0.0043(6) -0.0108(6)
F2 0.0551(9) 0.1260(15) 0.0986(13) -0.0446(9) 0.0130(8) -0.0075(11)
C11 0.0391(9) 0.0313(8) 0.0451(9) -0.0163(7) -0.0050(7) -0.0060(7)
C2 0.0363(9) 0.0279(7) 0.0449(9) -0.0151(6) 0.0033(7) -0.0107(7)
C1 0.0319(8) 0.0294(7) 0.0468(9) -0.0116(6) 0.0006(7) -0.0112(7)
C9 0.0314(8) 0.0272(7) 0.0422(9) -0.0148(6) -0.0018(6) -0.0065(6)
C8 0.0344(8) 0.0287(7) 0.0501(10) -0.0121(6) -0.0046(7) -0.0125(7)
C3 0.0583(12) 0.0436(9) 0.0481(11) -0.0315(9) 0.0039(9) -0.0095(8)
C12 0.0552(12) 0.0448(10) 0.0458(10) -0.0215(9) 0.0035(8) -0.0095(8)
C7 0.0560(12) 0.0553(11) 0.0541(11) -0.0283(10) -0.0036(9) -0.0173(9)
C4 0.0788(16) 0.0612(13) 0.0515(12) -0.0430(12) 0.0049(11) -0.0008(10)
C5 0.0928(19) 0.0822(18) 0.0408(12) -0.0435(15) 0.0021(11) 0.0002(11)
C6 0.0874(18) 0.0805(17) 0.0454(12) -0.0363(14) -0.0039(11) -0.0176(11)

loop_
_atom_type_symbol
_atom_type_scat_dispersion_real
_atom_type_scat_dispersion_imag
_atom_type_scat_Cromer_Mann_a1
_atom_type_scat_Cromer_Mann_a2
_atom_type_scat_Cromer_Mann_a3
_atom_type_scat_Cromer_Mann_a4
_atom_type_scat_Cromer_Mann_b1
_atom_type_scat_Cromer_Mann_b2
_atom_type_scat_Cromer_Mann_b3
_atom_type_scat_Cromer_Mann_b4
_atom_type_scat_Cromer_Mann_c
_atom_type_scat_source
_atom_type_scat_dispersion_source
H 0.00000 0.00000 0.49300 0.32291 0.14019 0.04081 10.51090 26.12570 3.14236 57.79970 0.0030380000826 'International Tables Volume C Table 6.1.1.4 (pp. 500-502)' 'Henke, Gullikson and Davis, At. Data and Nucl. Data Tables, 1993, 54, 2'
C 0.00347 0.00161 2.31000 1.02000 1.58860 0.86500 20.84390 10.20750 0.56870 51.65120 0.215599998832 'International Tables Volume C Table 6.1.1.4 (pp. 500-502)' 'Henke, Gullikson and Davis, At. Data and Nucl. Data Tables, 1993, 54, 2'
F 0.01794 0.01033 3.53920 2.64120 1.51700 1.02430 10.28250 4.29440 0.26150 26.14760 0.277599990368 'International Tables Volume C Table 6.1.1.4 (pp. 500-502)' 'Henke, Gullikson and Davis, At. Data and Nucl. Data Tables, 1993, 54, 2'
O 0.01158 0.00611 3.04850 2.28680 1.54630 0.86700 13.27710 5.70110 0.32390 32.90890 0.250800013542 'International Tables Volume C Table 6.1.1.4 (pp. 500-502)' 'Henke, Gullikson and Davis, At. Data and Nucl. Data Tables, 1993, 54, 2'
N 0.00653 0.00323 12.21260 3.13220 2.01250 1.16630 0.00570 9.89330 28.99750 0.58260 -11.5290002823 'International Tables Volume C Table 6.1.1.4 (pp. 500-502)' 'Henke, Gullikson and Davis, At. Data and Nucl. Data Tables, 1993, 54, 2'

loop_
_geom_angle_atom_site_label_1
_geom_angle_atom_site_label_2
_geom_angle_atom_site_label_3
_geom_angle
_geom_angle_site_symmetry_1
_geom_angle_site_symmetry_3
_geom_angle_publ_flag
C8 N1 C2 125.15(14) . . ?
O3 C10 O2 125.38(15) . . ?
C9 C10 O2 111.64(14) . . ?
C9 C10 O3 122.98(16) . . ?
O5 C11 O4 128.39(18) . . ?
C12 C11 O4 116.84(16) . . ?
C12 C11 O5 114.76(17) . . ?
C1 C2 N1 113.09(14) . . ?
C3 C2 N1 121.13(16) . . ?
C3 C2 C1 125.78(17) . . ?
C2 C1 O1 114.60(16) . . ?
C7 C1 O1 120.63(16) . . ?
C7 C1 C2 124.77(17) . . ?
N2 C9 C10 107.57(14) . . ?
C8 C9 C10 112.16(13) . . ?
C8 C9 N2 111.40(13) . . ?
C9 C8 N1 114.77(14) . . ?
C4 C3 C2 131.10(19) . . ?
F3 C12 F1 106.7(2) . . ?
F2 C12 F1 106.62(19) . . ?
F2 C12 F3 106.4(2) . . ?
C11 C12 F1 113.64(17) . . ?
C11 C12 F3 111.62(17) . . ?
C11 C12 F2 111.46(18) . . ?
C6 C7 C1 131.5(2) . . ?
C5 C4 C3 130.5(2) . . ?
C6 C5 C4 126.4(2) . . ?
C5 C6 C7 129.8(2) . . ?

loop_
_geom_bond_atom_site_label_1
_geom_bond_atom_site_label_2
_geom_bond_distance
_geom_bond_site_symmetry_2
_geom_bond_publ_flag
O2 C10 1.309(2) . ?
O3 C10 1.200(2) . ?
O1 C1 1.266(2) . ?
O4 C11 1.229(2) . ?
F1 C12 1.322(3) . ?
O5 C11 1.238(2) . ?
N1 C2 1.338(2) . ?
N1 C8 1.447(2) . ?
F3 C12 1.326(3) . ?
C10 C9 1.524(2) . ?
N2 C9 1.480(2) . ?
F2 C12 1.317(3) . ?
C11 C12 1.539(3) . ?
C2 C1 1.471(2) . ?
C2 C3 1.397(2) . ?
C1 C7 1.415(3) . ?
C9 C8 1.537(2) . ?
C3 C4 1.381(3) . ?
C7 C6 1.379(4) . ?
C4 C5 1.370(4) . ?
C5 C6 1.381(4) . ?
